data_2009603
loop_
_publ_author_name
'Cai, B.'
'Pan, Y.'
'Qiu, H.'
'Dewan, J. C.'
'Wink, D. J.'
'Murphy, R. B.'
'Schuster, D. I.'

_publ_section_title
;
 Diastereomeric octahydronaphthoquinolizines
;
_journal_issue 4
_journal_name_full 'Acta Crystallographica Section C'
_journal_page_first 609
_journal_page_last 613
_journal_paper_doi 10.1107/S0108270193009242
_journal_volume 50
_journal_year 1994
_chemical_formula_sum 'C17 H24 Cl3 N'
_chemical_formula_weight 348.75
_symmetry_cell_setting monoclinic
_symmetry_space_group_name_Hall '-P 2ybc'
_symmetry_space_group_name_H-M 'P 1 21/c 1'
_atom_type_scat_source IntTabIV
_cell_angle_alpha 90.
_cell_angle_beta 103.28(3)
_cell_angle_gamma 90.
_cell_formula_units_Z 4
_cell_length_a 10.597(3)
_cell_length_b 11.704(4)
_cell_length_c 14.390(6)
_cell_measurement_reflns_used 25
_cell_measurement_temperature 298
_cell_measurement_theta_max 17.5
_cell_measurement_theta_min 15.2
_cell_volume 1737.0(11)
_diffrn_measurement_device 'Rigaku AFC-6R'
_diffrn_measurement_method \w/2\q
_diffrn_radiation_type CuK\a
_diffrn_radiation_wavelength 1.54178
_diffrn_reflns_av_R_equivalents 0.050
_diffrn_reflns_limit_h_max 10
_diffrn_reflns_limit_h_min 0
_diffrn_reflns_limit_k_max 13
_diffrn_reflns_limit_k_min 0
_diffrn_reflns_limit_l_max 14
_diffrn_reflns_limit_l_min -16
_diffrn_reflns_number 2772
_diffrn_reflns_theta_max 60.0
_diffrn_standards_decay_% 9.0
_diffrn_standards_interval_count 100
_diffrn_standards_number 3
_exptl_absorpt_coefficient_mu 4.812
_exptl_absorpt_correction_T_max 1.26
_exptl_absorpt_correction_T_min 0.57
_exptl_absorpt_correction_type 'empirical (DIFABS; Walker & Stuart, 1983)'
_exptl_crystal_colour colorless
_exptl_crystal_density_diffrn 1.333
_exptl_crystal_description plate
_exptl_crystal_size_max 0.52
_exptl_crystal_size_mid 0.43
_exptl_crystal_size_min 0.13
_refine_diff_density_max 0.36
_refine_diff_density_min -0.35
_refine_ls_goodness_of_fit_obs 2.26
_refine_ls_hydrogen_treatment refall
_refine_ls_number_parameters 190
_refine_ls_number_reflns 1177
_refine_ls_R_factor_obs 0.085
_refine_ls_shift/esd_max 0.001
_refine_ls_structure_factor_coef F
_refine_ls_weighting_details 'w = 4F~o~^2^/\s^2^(F~o~)^2^'
_refine_ls_weighting_scheme calc
_refine_ls_wR_factor_obs 0.080
_reflns_number_observed 1177
_reflns_number_total 2621
_reflns_observed_criterion I>2\s(I)
_cod_data_source_file cr1066.cif
_cod_data_source_block cr1066_structure_1_of_3
_cod_depositor_comments
;
The following automatic conversions were performed:

'_refine_ls_weighting_scheme' value '4F~o~^2^/\s^2^(F~o~)^2^' was
changed to 'calc'. New tag '_refine_ls_weighting_details' was
created. The value of the new tag was set to 'w =
4F~o~^2^/\s^2^(F~o~)^2^'.

Automatic conversion script
Id: cif_fix_values 3143 2015-03-26 13:38:13Z robertas 
;
_cod_original_cell_volume 1737
_cod_original_sg_symbol_H-M 'P 21/c'
_cod_original_formula_sum 'C17 H24 Cl3 N1'
_cod_database_code 2009603

loop_
_atom_site_label
_atom_site_fract_x
_atom_site_fract_y
_atom_site_fract_z
_atom_site_U_iso_or_equiv
N4 .9347(7) -.4444(7) .7443(5) 3.6(4)
C1 .8660(10) -.3810(10) .5440(7) 5.1(6)
C2 .9980(10) -.3590(10) .6062(8) 5.1(6)
C3 1.0340(10) -.4460(10) .6843(7) 4.5(6)
C5 .9700(10) -.5350(10) .8196(8) 4.9(6)
C6 .8770(10) -.5350(10) .8855(7) 5.2(6)
C7 .7370(10) -.5460(10) .8309(7) 5.3(6)
C7A .7043(9) -.4560(10) .7503(7) 4.0(5)
C8 .6971(9) -.3380(10) .7899(6) 4.1(5)
C8A .6888(9) -.2430(10) .7175(7) 4.4(5)
C9 .6450(10) -.1350(10) .7354(8) 4.9(6)
C10 .6370(10) -.0450(10) .6750(10) 5.9(7)
C11 .6700(10) -.0670(10) .5895(9) 5.4(7)
C12 .7150(10) -.1710(10) .5677(8) 5.0(6)
C12A .7230(10) -.2610(10) .6295(7) 4.2(5)
C12B .7620(10) -.3820(10) .6027(7) 4.2(5)
C12C .7994(9) -.4631(9) .6863(7) 3.5(5)
Cl11 .9493(3) .2482(3) .6225(2) 5.20(10)
Cl21 .5659(3) .3050(4) .5818(2) 9.5(2)
Cl22 .6354(3) .3758(4) .4082(3) 9.3(2)
C21 .6270(10) .2650(10) .4850(8) 6.3(2)
H(1) .7123 .2353 .5084 ?
H(2) .5733 .2069 .4509 ?
H(3) .9382 -.3722 .7748 ?
H(4) .8450 -.3237 .4967 ?
H(5) .8659 -.4538 .5141 ?
H(6) 1.0600 -.3611 .5678 ?
H(7) .9986 -.2850 .6339 ?
H(8) 1.1168 -.4284 .7232 ?
H(9) 1.0360 -.5197 .6570 ?
H(10) .9679 -.6071 .7895 ?
H(11) 1.0556 -.5201 .8560 ?
H(12) .8977 -.5974 .9284 ?
H(13) .8868 -.4654 .9206 ?
H(14) .7955 -.5385 .6614 ?
H(15) .7231 -.6204 .8041 ?
H(16) .6816 -.5346 .8737 ?
H(17) .6209 -.4746 .7122 ?
H(18) .6224 -.3333 .8156 ?
H(19) .7725 -.3253 .8390 ?
H(20) .6185 -.1236 .7935 ?
H(21) .6114 .0286 .6902 ?
H(22) .6613 -.0075 .5436 ?
H(23) .7408 -.1809 .5094 ?
H(24) .6861 -.4138 .5624 ?

loop_
_geom_angle_atom_site_label_1
_geom_angle_atom_site_label_2
_geom_angle_atom_site_label_3
_geom_angle
_geom_angle_publ_flag
C3 N4 C5 108.2(8) yes
C3 N4 C12C 112.5(7) yes
C5 N4 C12C 110.5(8) yes
C7 C7A C8 111.4(8) yes
C7 C7A C12C 110.9(9) yes
C8 C7A C12C 112.0(9) yes
C7A C8 C8A 114.5(9) yes
C8 C8A C12A 122.0(10) yes
C8A C12A C12B 120.0(10) yes
C1 C12B C12A 114.0(10) yes
C1 C12B C12C 110.4(9) yes
C12A C12B C12C 114.3(9) yes
N4 C12C C7A 109.8(7) yes
N4 C12C C12B 113.4(8) yes
C7A C12C C12B 111.1(9) yes
Cl21 C21 Cl22 113.2(8) no
C2 C1 C12B 111.3(8) no
C1 C2 C3 111.0(10) no
N4 C3 C2 109.5(9) no
N4 C5 C6 111.1(9) no
C5 C6 C7 112.2(9) no
C6 C7 C7A 110.6(9) no
C8 C8A C9 120.0(10) no
C9 C8A C12A 118.0(10) no
C8A C9 C10 124.0(10) no
C9 C10 C11 116.0(10) no
C10 C11 C12 123.0(10) no
C11 C12 C12A 121.0(10) no
C8A C12A C12 119.0(10) no
C12 C12A C12B 121.0(10) no

loop_
_geom_bond_atom_site_label_1
_geom_bond_atom_site_label_2
_geom_bond_distance
_geom_bond_publ_flag
N4 C3 1.510(10) yes
N4 C5 1.500(10) yes
N4 C12C 1.500(10) yes
C7A C12C 1.520(10) yes
C12B C12C 1.510(10) yes
C7A C8 1.510(10) yes
C8A C12A 1.410(10) yes
C10 C11 1.370(10) yes
Cl21 C21 1.730(10) no
Cl22 C21 1.720(10) no
C1 C2 1.510(10) no
C1 C12B 1.530(10) no
C2 C3 1.500(10) no
C5 C6 1.520(10) no
C6 C7 1.520(10) no
C7 C7A 1.540(10) no
C8 C8A 1.510(10) no
C8A C9 1.400(10) no
C9 C10 1.36(2) no
C11 C12 1.370(10) no
C12 C12A 1.370(10) no
C12A C12B 1.550(10) no

loop_
_geom_torsion_atom_site_label_1
_geom_torsion_atom_site_label_2
_geom_torsion_atom_site_label_3
_geom_torsion_atom_site_label_4
_geom_torsion
N4 C3 C2 C1 -59.0(10)
N4 C5 C6 C7 54.0(10)
N4 C12C C7A C7 -58.0(10)
N4 C12C C7A C8 67.0(10)
N4 C12C C12B C1 50.0(10)
N4 C12C C12B C12A -79.0(10)
C2 C1 C12B C12A 77.0(10)
C3 C2 C1 C12B 58.0(10)
C7 C7A C8 C8A 169.9(8)
